data_1575762
loop_
_publ_author_name
'Glok, Eduard'
'Werner, Luis'
'Radius, Udo'

_publ_section_title
;
 N-Heterocyclic silylene complexes of nickel(0).
;
_journal_issue 39
_journal_name_full 'Dalton transactions (Cambridge, England : 2003)'
_journal_page_first 14846
_journal_page_last 14861
_journal_paper_doi 10.1039/d5dt01887k
_journal_volume 54
_journal_year 2025
_chemical_formula_moiety 'C20 H25 Cl N2 Si'
_chemical_formula_sum 'C20 H25 Cl N2 Si'
_chemical_formula_weight 356.96
_space_group_crystal_system orthorhombic
_space_group_IT_number 61
_space_group_name_Hall '-P 2ac 2ab'
_space_group_name_H-M_alt 'P b c a'
_atom_sites_solution_hydrogens mixed
_atom_sites_solution_primary dual
_atom_sites_solution_secondary difmap
_audit_creation_method SHELXL-2018/3
_audit_update_record
;
2025-08-07 deposited with the CCDC.	2025-09-12 downloaded from the CCDC.
;
_cell_angle_alpha 90
_cell_angle_beta 90
_cell_angle_gamma 90
_cell_formula_units_Z 8
_cell_length_a 14.5695(2)
_cell_length_b 16.0623(2)
_cell_length_c 16.5794(2)
_cell_measurement_reflns_used 9274
_cell_measurement_temperature 100(2)
_cell_measurement_theta_max 77.0690
_cell_measurement_theta_min 4.9000
_cell_volume 3879.91(9)
_computing_cell_refinement 'CrysAlisPro 1.171.40.53 (Rigaku OD, 2019)'
_computing_data_collection 'CrysAlisPro 1.171.40.53 (Rigaku OD, 2019)'
_computing_data_reduction 'CrysAlisPro 1.171.40.53 (Rigaku OD, 2019)'
_computing_molecular_graphics 'ShelXLe (Huebschle et all, 2011)'
_computing_publication_material 'SHELXL-2014/6 (Sheldrick, 2014)'
_computing_structure_refinement 'SHELXL-2018/3 (Sheldrick, 2018)'
_computing_structure_solution 'SHELXT 2014/5 (Sheldrick, 2014)'
_diffrn_ambient_temperature 100(2)
_diffrn_detector_area_resol_mean 10.0000
_diffrn_measured_fraction_theta_full 0.999
_diffrn_measured_fraction_theta_max 0.974
_diffrn_measurement_device_type 'XtaLAB Synergy, Dualflex, HyPix'
_diffrn_measurement_method '\w scans'
_diffrn_radiation_type CuK\a
_diffrn_radiation_wavelength 1.54184
_diffrn_reflns_av_R_equivalents 0.0396
_diffrn_reflns_av_unetI/netI 0.0295
_diffrn_reflns_Laue_measured_fraction_full 0.999
_diffrn_reflns_Laue_measured_fraction_max 0.974
_diffrn_reflns_limit_h_max 17
_diffrn_reflns_limit_h_min -18
_diffrn_reflns_limit_k_max 19
_diffrn_reflns_limit_k_min -20
_diffrn_reflns_limit_l_max 19
_diffrn_reflns_limit_l_min -21
_diffrn_reflns_number 20500
_diffrn_reflns_point_group_measured_fraction_full 0.999
_diffrn_reflns_point_group_measured_fraction_max 0.974
_diffrn_reflns_theta_full 72.000
_diffrn_reflns_theta_max 77.628
_diffrn_reflns_theta_min 4.890
_diffrn_source 'micro-focus sealed X-ray tube'
_exptl_absorpt_coefficient_mu 2.344
_exptl_absorpt_correction_T_max 1.000
_exptl_absorpt_correction_T_min 0.520
_exptl_absorpt_correction_type gaussian
_exptl_absorpt_process_details
;
CrysAlisPro 1.171.40.82a (Rigaku Oxford Diffraction, 2020)
Numerical absorption correction based on gaussian integration over
a multifaceted crystal model
Empirical absorption correction using spherical harmonics,
implemented in SCALE3 ABSPACK scaling algorithm.
;
_exptl_crystal_colour colourless
_exptl_crystal_density_diffrn 1.222
_exptl_crystal_description needle
_exptl_crystal_F_000 1520
_exptl_crystal_size_max 0.270
_exptl_crystal_size_mid 0.040
_exptl_crystal_size_min 0.040
_refine_diff_density_max 0.268
_refine_diff_density_min -0.322
_refine_diff_density_rms 0.047
_refine_ls_extinction_method none
_refine_ls_goodness_of_fit_ref 1.026
_refine_ls_hydrogen_treatment mixed
_refine_ls_matrix_type full
_refine_ls_number_parameters 248
_refine_ls_number_reflns 4032
_refine_ls_number_restraints 32
_refine_ls_restrained_S_all 1.023
_refine_ls_R_factor_all 0.0492
_refine_ls_R_factor_gt 0.0395
_refine_ls_shift/su_max 0.006
_refine_ls_shift/su_mean 0.000
_refine_ls_structure_factor_coef Fsqd
_refine_ls_weighting_details 'w=1/[\s^2^(Fo^2^)+(0.0559P)^2^+1.6151P] where P=(Fo^2^+2Fc^2^)/3'
_refine_ls_weighting_scheme calc
_refine_ls_wR_factor_gt 0.1025
_refine_ls_wR_factor_ref 0.1080
_reflns_Friedel_coverage 0.000
_reflns_number_gt 3421
_reflns_number_total 4032
_reflns_threshold_expression 'I > 2\s(I)'
_cod_data_source_file d5dt01887k2.cif
_cod_data_source_block Mes2NHSiHCl
_cod_depositor_comments 'Adding full bibliography for 1575761--1575772.cif.'
_cod_database_code 1575762
_shelx_shelxl_version_number 2018/3
_shelx_space_group_comment
;
The symmetry employed for this shelxl refinement is uniquely defined
by the following loop, which should always be used as a source of
symmetry information in preference to the above space-group names.
They are only intended as comments.
;
_shelx_estimated_absorpt_t_min 0.570
_shelx_estimated_absorpt_t_max 0.912

loop_
_space_group_symop_operation_xyz
'x, y, z'
'-x+1/2, -y, z+1/2'
'-x, y+1/2, -z+1/2'
'x+1/2, -y+1/2, -z'
'-x, -y, -z'
'x-1/2, y, -z-1/2'
'x, -y-1/2, z-1/2'
'-x-1/2, y-1/2, z'

loop_
_atom_site_label
_atom_site_type_symbol
_atom_site_fract_x
_atom_site_fract_y
_atom_site_fract_z
_atom_site_U_iso_or_equiv
_atom_site_adp_type
_atom_site_occupancy
_atom_site_site_symmetry_order
_atom_site_calc_flag
_atom_site_refinement_flags_posn
_atom_site_refinement_flags_adp
_atom_site_refinement_flags_occupancy
_atom_site_disorder_assembly
_atom_site_disorder_group
N003 N 0.39305(9) 0.51037(9) 0.20620(8) 0.0281(3) Uani 1 1 d . . . . .
N004 N 0.38136(9) 0.43924(9) 0.33903(8) 0.0296(3) Uani 1 1 d . . . . .
C005 C 0.36642(11) 0.40623(10) 0.41843(9) 0.0255(3) Uani 1 1 d . . . . .
C006 C 0.40736(11) 0.64909(10) 0.14673(9) 0.0268(3) Uani 1 1 d . . . . .
C007 C 0.39352(10) 0.56342(10) 0.13637(9) 0.0249(3) Uani 1 1 d . . . . .
C008 C 0.40124(11) 0.66686(10) 0.00115(9) 0.0280(3) Uani 1 1 d . . . . .
C009 C 0.38348(11) 0.52897(10) 0.05944(10) 0.0258(3) Uani 1 1 d . . . . .
C00A C 0.38726(11) 0.58196(10) -0.00697(10) 0.0269(3) Uani 1 1 d . . . . .
H00A H 0.380023 0.559175 -0.059462 0.032 Uiso 1 1 calc R U . . .
C00B C 0.35392(11) 0.32049(10) 0.42848(9) 0.0281(3) Uani 1 1 d . . . . .
C00C C 0.41095(12) 0.69933(10) 0.07832(10) 0.0290(3) Uani 1 1 d . . . . .
H00C H 0.420305 0.757497 0.084636 0.035 Uiso 1 1 calc R U . . .
C00D C 0.36780(11) 0.46006(10) 0.48477(10) 0.0301(4) Uani 1 1 d . . . . .
C00E C 0.34603(11) 0.34194(11) 0.57366(9) 0.0305(4) Uani 1 1 d . . . . .
C00F C 0.35740(12) 0.42625(11) 0.56156(10) 0.0316(4) Uani 1 1 d . . . . .
H00F H 0.358165 0.462325 0.606958 0.038 Uiso 1 1 calc R U . . .
C00G C 0.34398(12) 0.29005(10) 0.50665(10) 0.0316(4) Uani 1 1 d . . . . .
H00G H 0.335544 0.231945 0.514388 0.038 Uiso 1 1 calc R U . . .
C00H C 0.47666(12) 0.47539(11) 0.23363(10) 0.0313(4) Uani 1 1 d . . . . .
H00H H 0.532318 0.478764 0.203958 0.038 Uiso 1 1 calc R U . . .
C00I C 0.47019(11) 0.43731(11) 0.30487(10) 0.0308(4) Uani 1 1 d . . . . .
H00I H 0.520911 0.411145 0.330443 0.037 Uiso 1 1 calc R U . . .
C00J C 0.36880(13) 0.43671(10) 0.04792(11) 0.0340(4) Uani 1 1 d . . . . .
H00B H 0.376246 0.422618 -0.009218 0.051 Uiso 1 1 calc R U . . .
H00D H 0.306729 0.421775 0.065512 0.051 Uiso 1 1 calc R U . . .
H00E H 0.413895 0.405821 0.079988 0.051 Uiso 1 1 calc R U . . .
C00K C 0.41768(14) 0.68570(11) 0.22988(10) 0.0359(4) Uani 1 1 d . . . . .
H00J H 0.436070 0.744215 0.225462 0.054 Uiso 1 1 calc R U . . .
H00K H 0.464669 0.654744 0.259697 0.054 Uiso 1 1 calc R U . . .
H00L H 0.359018 0.681974 0.258572 0.054 Uiso 1 1 calc R U . . .
C00L C 0.40600(14) 0.72243(11) -0.07232(11) 0.0371(4) Uani 1 1 d . . . . .
H00M H 0.414329 0.688169 -0.120682 0.056 Uiso 1 1 calc R U . . .
H00N H 0.457875 0.760864 -0.066897 0.056 Uiso 1 1 calc R U . . .
H00O H 0.348880 0.754286 -0.077022 0.056 Uiso 1 1 calc R U . . .
C00M C 0.35190(14) 0.26203(11) 0.35770(11) 0.0367(4) Uani 1 1 d . . . . .
H00P H 0.295753 0.271385 0.326444 0.055 Uiso 1 1 calc R U . . .
H00Q H 0.353109 0.204408 0.377103 0.055 Uiso 1 1 calc R U . . .
H00R H 0.405537 0.272186 0.323411 0.055 Uiso 1 1 calc R U . . .
C00N C 0.33705(14) 0.30573(14) 0.65739(11) 0.0416(4) Uani 1 1 d . . . . .
H00S H 0.276884 0.279087 0.663042 0.062 Uiso 1 1 calc R U . . .
H00T H 0.343000 0.350298 0.697419 0.062 Uiso 1 1 calc R U . . .
H00U H 0.385457 0.264311 0.666028 0.062 Uiso 1 1 calc R U . . .
C00O C 0.38200(14) 0.55245(11) 0.47391(13) 0.0421(4) Uani 1 1 d . . . . .
H00V H 0.438289 0.562134 0.442940 0.063 Uiso 1 1 calc R U . . .
H00W H 0.387369 0.579086 0.526875 0.063 Uiso 1 1 calc R U . . .
H00X H 0.329558 0.576123 0.444851 0.063 Uiso 1 1 calc R U . . .
Cl1_1 Cl 0.20937(3) 0.40371(3) 0.22794(3) 0.04221(17) Uani 0.9211(17) 1 d . U P A 1
Si02_1 Si 0.30864(9) 0.48473(16) 0.27244(17) 0.0304(3) Uani 0.9211(17) 1 d D U P A 1
H3_1 H 0.2494(14) 0.5539(10) 0.3002(15) 0.036 Uiso 0.9211(17) 1 d D U P A 1
Cl1_11 Cl 0.2176(4) 0.5567(4) 0.3133(3) 0.0337(15) Uani 0.0789(17) 1 d . U P A 2
Si02_11 Si 0.2918(13) 0.4850(19) 0.270(2) 0.033(2) Uani 0.0789(17) 1 d D U P A 2
H3_11 H 0.210(3) 0.436(4) 0.248(7) 0.040 Uiso 0.0789(17) 1 d D U P A 2

loop_
_atom_site_aniso_label
_atom_site_aniso_U_11
_atom_site_aniso_U_22
_atom_site_aniso_U_33
_atom_site_aniso_U_23
_atom_site_aniso_U_13
_atom_site_aniso_U_12
N003 0.0266(7) 0.0341(7) 0.0237(7) 0.0093(6) 0.0013(5) 0.0028(5)
N004 0.0288(7) 0.0377(7) 0.0222(7) 0.0083(6) 0.0045(5) 0.0056(6)
C005 0.0272(7) 0.0313(8) 0.0179(7) 0.0048(6) 0.0013(6) 0.0044(6)
C006 0.0293(8) 0.0287(7) 0.0224(8) 0.0000(6) 0.0010(6) -0.0007(6)
C007 0.0255(7) 0.0289(7) 0.0204(7) 0.0067(6) 0.0019(6) 0.0005(6)
C008 0.0316(8) 0.0295(8) 0.0230(8) 0.0056(6) 0.0013(6) 0.0016(6)
C009 0.0263(7) 0.0253(7) 0.0258(8) 0.0019(6) 0.0021(6) 0.0000(6)
C00A 0.0310(8) 0.0312(8) 0.0185(7) -0.0015(6) 0.0019(6) -0.0004(6)
C00B 0.0335(8) 0.0311(8) 0.0198(7) 0.0003(6) -0.0005(6) 0.0081(7)
C00C 0.0359(8) 0.0246(7) 0.0267(8) 0.0008(6) 0.0011(7) -0.0027(6)
C00D 0.0288(8) 0.0323(8) 0.0293(8) -0.0007(7) 0.0016(7) 0.0025(6)
C00E 0.0285(8) 0.0431(9) 0.0198(8) 0.0042(7) 0.0003(6) 0.0064(7)
C00F 0.0324(8) 0.0408(9) 0.0216(8) -0.0073(7) 0.0015(6) 0.0032(7)
C00G 0.0397(9) 0.0291(8) 0.0258(8) 0.0063(7) 0.0003(7) 0.0054(7)
C00H 0.0267(8) 0.0393(9) 0.0281(9) 0.0061(7) 0.0027(6) 0.0050(7)
C00I 0.0259(7) 0.0390(9) 0.0274(8) 0.0059(7) 0.0018(6) 0.0061(7)
C00J 0.0418(9) 0.0264(8) 0.0337(9) -0.0013(7) 0.0045(8) -0.0032(7)
C00K 0.0452(10) 0.0380(9) 0.0245(9) -0.0029(7) -0.0006(7) -0.0061(8)
C00L 0.0492(11) 0.0348(9) 0.0273(9) 0.0095(7) 0.0000(8) -0.0015(8)
C00M 0.0515(10) 0.0324(8) 0.0262(8) -0.0026(7) -0.0022(8) 0.0089(8)
C00N 0.0427(10) 0.0599(12) 0.0223(9) 0.0105(8) 0.0029(7) 0.0065(9)
C00O 0.0487(11) 0.0327(9) 0.0450(11) -0.0020(8) 0.0000(9) -0.0036(8)
Cl1_1 0.0271(2) 0.0542(3) 0.0454(3) 0.0235(2) -0.00647(19) -0.00650(19)
Si02_1 0.0222(5) 0.0426(4) 0.0265(4) 0.0140(3) 0.0033(5) 0.0054(4)
Cl1_11 0.029(2) 0.041(3) 0.030(3) 0.014(2) 0.006(2) 0.005(2)
Si02_11 0.030(5) 0.038(4) 0.031(4) 0.016(3) -0.001(5) 0.009(4)

loop_
_atom_type_symbol
_atom_type_description
_atom_type_scat_dispersion_real
_atom_type_scat_dispersion_imag
_atom_type_scat_source
C C 0.0181 0.0091 'International Tables Vol C Tables 4.2.6.8 and 6.1.1.4'
H H 0.0000 0.0000 'International Tables Vol C Tables 4.2.6.8 and 6.1.1.4'
N N 0.0311 0.0180 'International Tables Vol C Tables 4.2.6.8 and 6.1.1.4'
Si Si 0.2541 0.3302 'International Tables Vol C Tables 4.2.6.8 and 6.1.1.4'
Cl Cl 0.3639 0.7018 'International Tables Vol C Tables 4.2.6.8 and 6.1.1.4'

loop_
_geom_angle_atom_site_label_1
_geom_angle_atom_site_label_2
_geom_angle_atom_site_label_3
_geom_angle
_geom_angle_site_symmetry_1
_geom_angle_site_symmetry_3
_geom_angle_publ_flag
C00H N003 C007 119.31(13) . . ?
C00H N003 Si02_1 108.59(13) . . ?
C007 N003 Si02_1 131.88(13) . . ?
C00H N003 Si02_11 114.3(9) . . ?
C007 N003 Si02_11 126.4(9) . . ?
C00I N004 C005 119.88(13) . . ?
C00I N004 Si02_1 108.71(13) . . ?
C005 N004 Si02_1 131.40(13) . . ?
C00I N004 Si02_11 113.6(9) . . ?
C005 N004 Si02_11 126.5(9) . . ?
C00D C005 C00B 121.10(14) . . ?
C00D C005 N004 119.36(14) . . ?
C00B C005 N004 119.50(14) . . ?
C00C C006 C007 118.33(14) . . ?
C00C C006 C00K 121.01(14) . . ?
C007 C006 C00K 120.65(14) . . ?
C009 C007 C006 121.03(14) . . ?
C009 C007 N003 119.97(14) . . ?
C006 C007 N003 118.96(14) . . ?
C00A C008 C00C 118.30(14) . . ?
C00A C008 C00L 120.64(15) . . ?
C00C C008 C00L 121.06(15) . . ?
C00A C009 C007 118.37(14) . . ?
C00A C009 C00J 120.37(15) . . ?
C007 C009 C00J 121.26(14) . . ?
C008 C00A C009 122.04(15) . . ?
C008 C00A H00A 119.0 . . ?
C009 C00A H00A 119.0 . . ?
C00G C00B C005 118.03(15) . . ?
C00G C00B C00M 120.34(15) . . ?
C005 C00B C00M 121.63(14) . . ?
C008 C00C C006 121.92(14) . . ?
C008 C00C H00C 119.0 . . ?
C006 C00C H00C 119.0 . . ?
C00F C00D C005 118.43(15) . . ?
C00F C00D C00O 120.50(16) . . ?
C005 C00D C00O 121.05(16) . . ?
C00F C00E C00G 118.39(15) . . ?
C00F C00E C00N 121.48(16) . . ?
C00G C00E C00N 120.13(16) . . ?
C00E C00F C00D 121.95(15) . . ?
C00E C00F H00F 119.0 . . ?
C00D C00F H00F 119.0 . . ?
C00E C00G C00B 122.09(15) . . ?
C00E C00G H00G 119.0 . . ?
C00B C00G H00G 119.0 . . ?
C00I C00H N003 113.92(14) . . ?
C00I C00H H00H 123.0 . . ?
N003 C00H H00H 123.0 . . ?
C00H C00I N004 114.18(14) . . ?
C00H C00I H00I 122.9 . . ?
N004 C00I H00I 122.9 . . ?
C009 C00J H00B 109.5 . . ?
C009 C00J H00D 109.5 . . ?
H00B C00J H00D 109.5 . . ?
C009 C00J H00E 109.5 . . ?
H00B C00J H00E 109.5 . . ?
H00D C00J H00E 109.5 . . ?
C006 C00K H00J 109.5 . . ?
C006 C00K H00K 109.5 . . ?
H00J C00K H00K 109.5 . . ?
C006 C00K H00L 109.5 . . ?
H00J C00K H00L 109.5 . . ?
H00K C00K H00L 109.5 . . ?
C008 C00L H00M 109.5 . . ?
C008 C00L H00N 109.5 . . ?
H00M C00L H00N 109.5 . . ?
C008 C00L H00O 109.5 . . ?
H00M C00L H00O 109.5 . . ?
H00N C00L H00O 109.5 . . ?
C00B C00M H00P 109.5 . . ?
C00B C00M H00Q 109.5 . . ?
H00P C00M H00Q 109.5 . . ?
C00B C00M H00R 109.5 . . ?
H00P C00M H00R 109.5 . . ?
H00Q C00M H00R 109.5 . . ?
C00E C00N H00S 109.5 . . ?
C00E C00N H00T 109.5 . . ?
H00S C00N H00T 109.5 . . ?
C00E C00N H00U 109.5 . . ?
H00S C00N H00U 109.5 . . ?
H00T C00N H00U 109.5 . . ?
C00D C00O H00V 109.5 . . ?
C00D C00O H00W 109.5 . . ?
H00V C00O H00W 109.5 . . ?
C00D C00O H00X 109.5 . . ?
H00V C00O H00X 109.5 . . ?
H00W C00O H00X 109.5 . . ?
N004 Si02_1 N003 94.19(9) . . ?
N004 Si02_1 Cl1_1 113.31(14) . . ?
N003 Si02_1 Cl1_1 115.18(15) . . ?
N004 Si02_1 H3_1 119.1(10) . . ?
N003 Si02_1 H3_1 116.2(10) . . ?
Cl1_1 Si02_1 H3_1 100.0(10) . . ?
Cl1_11 Si02_11 N003 125.7(17) . . ?
Cl1_11 Si02_11 N004 116.3(19) . . ?
N003 Si02_11 N004 83.2(8) . . ?
Cl1_11 Si02_11 H3_11 87(3) . . ?
N003 Si02_11 H3_11 128(5) . . ?
N004 Si02_11 H3_11 121(4) . . ?

loop_
_geom_bond_atom_site_label_1
_geom_bond_atom_site_label_2
_geom_bond_distance
_geom_bond_site_symmetry_2
_geom_bond_publ_flag
N003 C00H 1.417(2) . ?
N003 C007 1.437(2) . ?
N003 Si02_1 1.699(3) . ?
N003 Si02_11 1.86(3) . ?
N004 C00I 1.413(2) . ?
N004 C005 1.436(2) . ?
N004 Si02_1 1.696(3) . ?
N004 Si02_11 1.88(3) . ?
C005 C00D 1.399(2) . ?
C005 C00B 1.399(2) . ?
C006 C00C 1.393(2) . ?
C006 C007 1.401(2) . ?
C006 C00K 1.506(2) . ?
C007 C009 1.398(2) . ?
C008 C00A 1.385(2) . ?
C008 C00C 1.389(2) . ?
C008 C00L 1.512(2) . ?
C009 C00A 1.393(2) . ?
C009 C00J 1.509(2) . ?
C00A H00A 0.9500 . ?
C00B C00G 1.393(2) . ?
C00B C00M 1.503(2) . ?
C00C H00C 0.9500 . ?
C00D C00F 1.392(2) . ?
C00D C00O 1.509(2) . ?
C00E C00F 1.379(3) . ?
C00E C00G 1.389(2) . ?
C00E C00N 1.511(2) . ?
C00F H00F 0.9500 . ?
C00G H00G 0.9500 . ?
C00H C00I 1.333(2) . ?
C00H H00H 0.9500 . ?
C00I H00I 0.9500 . ?
C00J H00B 0.9800 . ?
C00J H00D 0.9800 . ?
C00J H00E 0.9800 . ?
C00K H00J 0.9800 . ?
C00K H00K 0.9800 . ?
C00K H00L 0.9800 . ?
C00L H00M 0.9800 . ?
C00L H00N 0.9800 . ?
C00L H00O 0.9800 . ?
C00M H00P 0.9800 . ?
C00M H00Q 0.9800 . ?
C00M H00R 0.9800 . ?
C00N H00S 0.9800 . ?
C00N H00T 0.9800 . ?
C00N H00U 0.9800 . ?
C00O H00V 0.9800 . ?
C00O H00W 0.9800 . ?
C00O H00X 0.9800 . ?
Cl1_1 Si02_1 2.081(2) . ?
Si02_1 H3_1 1.4799(10) . ?
Cl1_11 Si02_11 1.73(3) . ?
Si02_11 H3_11 1.4800(10) . ?

loop_
_geom_torsion_atom_site_label_1
_geom_torsion_atom_site_label_2
_geom_torsion_atom_site_label_3
_geom_torsion_atom_site_label_4
_geom_torsion
_geom_torsion_site_symmetry_1
_geom_torsion_site_symmetry_2
_geom_torsion_site_symmetry_3
_geom_torsion_site_symmetry_4
_geom_torsion_publ_flag
C00I N004 C005 C00D 95.40(19) . . . . ?
Si02_1 N004 C005 C00D -83.9(2) . . . . ?
Si02_11 N004 C005 C00D -86.2(12) . . . . ?
C00I N004 C005 C00B -82.4(2) . . . . ?
Si02_1 N004 C005 C00B 98.3(2) . . . . ?
Si02_11 N004 C005 C00B 96.0(12) . . . . ?
C00C C006 C007 C009 0.0(2) . . . . ?
C00K C006 C007 C009 179.72(15) . . . . ?
C00C C006 C007 N003 177.73(14) . . . . ?
C00K C006 C007 N003 -2.5(2) . . . . ?
C00H N003 C007 C009 88.59(19) . . . . ?
Si02_1 N003 C007 C009 -97.5(2) . . . . ?
Si02_11 N003 C007 C009 -94.5(12) . . . . ?
C00H N003 C007 C006 -89.21(18) . . . . ?
Si02_1 N003 C007 C006 84.7(2) . . . . ?
Si02_11 N003 C007 C006 87.7(12) . . . . ?
C006 C007 C009 C00A -0.2(2) . . . . ?
N003 C007 C009 C00A -177.95(14) . . . . ?
C006 C007 C009 C00J 179.85(15) . . . . ?
N003 C007 C009 C00J 2.1(2) . . . . ?
C00C C008 C00A C009 -0.5(2) . . . . ?
C00L C008 C00A C009 179.32(16) . . . . ?
C007 C009 C00A C008 0.5(2) . . . . ?
C00J C009 C00A C008 -179.56(15) . . . . ?
C00D C005 C00B C00G -0.8(2) . . . . ?
N004 C005 C00B C00G 176.98(15) . . . . ?
C00D C005 C00B C00M 179.74(16) . . . . ?
N004 C005 C00B C00M -2.5(2) . . . . ?
C00A C008 C00C C006 0.3(2) . . . . ?
C00L C008 C00C C006 -179.58(16) . . . . ?
C007 C006 C00C C008 0.0(2) . . . . ?
C00K C006 C00C C008 -179.75(16) . . . . ?
C00B C005 C00D C00F 0.7(2) . . . . ?
N004 C005 C00D C00F -177.07(14) . . . . ?
C00B C005 C00D C00O 179.53(16) . . . . ?
N004 C005 C00D C00O 1.8(2) . . . . ?
C00G C00E C00F C00D -0.7(2) . . . . ?
C00N C00E C00F C00D 178.53(16) . . . . ?
C005 C00D C00F C00E 0.1(2) . . . . ?
C00O C00D C00F C00E -178.77(16) . . . . ?
C00F C00E C00G C00B 0.6(3) . . . . ?
C00N C00E C00G C00B -178.64(16) . . . . ?
C005 C00B C00G C00E 0.1(3) . . . . ?
C00M C00B C00G C00E 179.59(16) . . . . ?
C007 N003 C00H C00I 170.93(16) . . . . ?
Si02_1 N003 C00H C00I -4.3(2) . . . . ?
Si02_11 N003 C00H C00I -6.3(11) . . . . ?
N003 C00H C00I N004 0.0(2) . . . . ?
C005 N004 C00I C00H -175.16(15) . . . . ?
Si02_1 N004 C00I C00H 4.3(2) . . . . ?
Si02_11 N004 C00I C00H 6.2(10) . . . . ?
C00I N004 Si02_1 N003 -5.73(17) . . . . ?
C005 N004 Si02_1 N003 173.61(16) . . . . ?
C00I N004 Si02_1 Cl1_1 114.01(14) . . . . ?
C005 N004 Si02_1 Cl1_1 -66.7(2) . . . . ?
C00H N003 Si02_1 N004 5.74(17) . . . . ?
C007 N003 Si02_1 N004 -168.65(15) . . . . ?
C00H N003 Si02_1 Cl1_1 -112.48(14) . . . . ?
C007 N003 Si02_1 Cl1_1 73.1(2) . . . . ?
C00H N003 Si02_11 Cl1_11 125.3(17) . . . . ?
C007 N003 Si02_11 Cl1_11 -52(2) . . . . ?
C00H N003 Si02_11 N004 7.7(13) . . . . ?
C007 N003 Si02_11 N004 -169.3(2) . . . . ?
C00I N004 Si02_11 Cl1_11 -134.2(12) . . . . ?
C005 N004 Si02_11 Cl1_11 47.3(19) . . . . ?
C00I N004 Si02_11 N003 -7.7(13) . . . . ?
C005 N004 Si02_11 N003 173.8(2) . . . . ?
